data_1576132
loop_
_publ_author_name
'Reusser, Esa\"ie'
'Albrecht, Martin'

_publ_section_title
;
 Tunable bis(pyridinium amidate) ligands efficiently promote
 palladium-catalyzed ethylene polymerization
;
_journal_name_full 'Catalysis Science &amp; Technology'
_journal_paper_doi 10.1039/D5CY01102G
_journal_year 2025
_chemical_formula_moiety 'C14 H14 N4 O2'
_chemical_formula_sum 'C14 H14 N4 O2'
_chemical_formula_weight 270.29
_space_group_IT_number 14
_space_group_name_Hall '-P 2ybc'
_space_group_name_H-M_alt 'P 1 21/c 1'
_symmetry_cell_setting monoclinic
_symmetry_Int_Tables_number 14
_symmetry_space_group_name_Hall '-P 2ybc'
_symmetry_space_group_name_H-M 'P 1 21/c 1'
_atom_sites_solution_hydrogens difmap
_atom_sites_solution_primary dual
_audit_creation_date 2022-01-10T17:58:45-00:00
_audit_update_record
;
2025-04-02 deposited with the CCDC.	2025-10-30 downloaded from the CCDC.
;
_cell_angle_alpha 90
_cell_angle_beta 113.3237(13)
_cell_angle_gamma 90
_cell_formula_units_Z 4
_cell_length_a 7.29001(8)
_cell_length_b 24.7363(2)
_cell_length_c 7.53443(8)
_cell_measurement_reflns_used 21307
_cell_measurement_temperature 173.01(10)
_cell_measurement_theta_max 79.922
_cell_measurement_theta_min 3.554
_cell_volume 1247.64(2)
_computing_cell_refinement 'CrysAlisPro 1.171.41.112a (Rigaku OD, 2021)'
_computing_data_collection 'CrysAlisPro 1.171.41.112a (Rigaku OD, 2021)'
_computing_data_reduction 'CrysAlisPro 1.171.41.112a (Rigaku OD, 2021)'
_computing_molecular_graphics 'Olex2 1.3 (Dolomanov et al., 2009)'
_computing_publication_material 'Olex2 1.3 (Dolomanov et al., 2009)'
_computing_structure_refinement 'SHELXL 2018/3 (Sheldrick, 2015)'
_computing_structure_solution 'SHELXT 2018/2 (Sheldrick, 2018)'
_diffrn_ambient_environment N~2~
_diffrn_ambient_temperature 173.01(10)
_diffrn_detector 'Hybrid Pixel Array Detector'
_diffrn_detector_area_resol_mean 10
_diffrn_detector_type HyPix
_diffrn_measured_fraction_theta_full 1
_diffrn_measured_fraction_theta_max 1
_diffrn_measurement_details
;
        List of Runs (angles in degrees, time in seconds):
  # Type    Start    End  Width  t~exp~   \w     \q     \k     \f   Frames
#--------------------------------------------------------------------------
  1  \w    -84.00 -25.00   0.50    0.10    --  -23.00 149.00  88.00  118
  2  \w    -69.00 -11.00   0.50    0.10    --  -23.00 123.00 -75.00  116
  3  \w    -95.00   0.00   0.50    0.10    --  -23.00 -77.00 -90.00  190
  4  \w    -25.00  40.00   0.50    0.10    --   47.88 -38.00-180.00  130
  5  \w    -26.00  23.00   0.50    0.10    --   47.88 -19.00 -60.00   98
  6  \w     25.00 120.00   0.50    0.10    --   47.88  77.00-150.00  190
  7  \w    -23.00  63.00   0.50    0.10    --   47.88 -57.00-120.00  172
  8  \w     25.00 120.00   0.50    0.10    --   47.88  77.00   0.00  190
  9  \w     42.00  68.00   0.50    0.50    --  113.25 -61.00 -30.00   52
 10  \w     42.00  68.00   0.50    0.50    --  113.25 -61.00 120.00   52
 11  \w     42.00 102.00   0.50    0.50    --  113.25 -77.00-120.00  120
 12  \w    100.00 177.00   0.50    0.50    --  113.25  15.00 -30.00  154
 13  \w    101.00 177.00   0.50    0.50    --  113.25  45.00-150.00  152
 14  \w    101.00 177.00   0.50    0.50    --  113.25  45.00  30.00  152
 15  \w     42.00  68.00   0.50    0.50    --  113.25 -61.00-150.00   52
 16  \w     42.00 106.00   0.50    0.50    --  113.25 -94.00-180.00  128
 17  \w     42.00 102.00   0.50    0.50    --  113.25 -77.00  30.00  120
 18  \w     42.00 106.00   0.50    0.50    --  113.25 -94.00  90.00  128
 19  \w     42.00 106.00   0.50    0.50    --  113.25 -94.00  30.00  128
 20  \w     42.00  68.00   0.50    0.50    --  113.25 -61.00-120.00   52
 21  \w     42.00  68.00   0.50    0.50    --  113.25 -61.00-180.00   52
 22  \w     42.00 106.00   0.50    0.50    --  113.25 -94.00-120.00  128
 23  \w     42.00  68.00   0.50    0.50    --  113.25 -61.00   0.00   52
 24  \w     42.00 106.00   0.50    0.50    --  113.25 -94.00 -30.00  128
 25  \w     42.00  68.00   0.50    0.50    --  113.25 -61.00 -90.00   52
 26  \w     42.00 106.00   0.50    0.50    --  113.25 -94.00  60.00  128
 27  \w     97.00 177.00   0.50    0.50    --  113.25  61.00  30.00  160
 28  \w     42.00 106.00   0.50    0.50    --  113.25 -94.00-150.00  128
 29  \w    101.00 177.00   0.50    0.50    --  113.25  45.00-120.00  152
 30  \w     42.00 106.00   0.50    0.50    --  113.25 -94.00   0.00  128
 31  \w     97.00 177.00   0.50    0.50    --  113.25  61.00 120.00  160
 32  \w     42.00 102.00   0.50    0.50    --  113.25 -77.00 -60.00  120
 33  \w     42.00 102.00   0.50    0.50    --  113.25 -77.00  90.00  120
 34  \w     97.00 177.00   0.50    0.50    --  113.25  61.00   0.00  160
 35  \w     42.00 109.00   0.50    0.50    --  113.25-113.00-166.65  134
 36  \w    101.00 177.00   0.50    0.50    --  113.25  45.00  60.00  152
 37  \w     42.00 141.00   0.50    0.50    --  113.25 -88.00 127.74  198
 38  \w    101.00 177.00   0.50    0.50    --  113.25  30.00-180.00  152
 39  \w    -96.00 -10.00   0.50    0.10    --  -23.00 -38.00  90.00  172
 40  \w    -70.00 -12.00   0.50    0.10    --  -23.00 125.00  60.00  116
 41  \w     25.00 120.00   0.50    0.10    --   47.88  77.00 150.00  190
 42  \w     33.00 119.00   0.50    0.10    --   47.88  57.00 -30.00  172
 43  \w     25.00 120.00   0.50    0.10    --   47.88  77.00  60.00  190
 44  \w     -1.00  81.00   0.50    0.10    --   47.88 -99.00 120.00  164
 45  \w     25.00 120.00   0.50    0.10    --   47.88  77.00 -90.00  190
 46  \w     25.00 120.00   0.50    0.10    --   47.88  77.00  90.00  190
 47  \w     33.00 119.00   0.50    0.10    --   47.88  57.00 -90.00  172
 48  \w    101.00 156.00   0.50    0.50    --  113.25  45.00 -90.00  110
;
_diffrn_measurement_device 'four-circle diffractometer'
_diffrn_measurement_device_type 'XtaLAB Synergy, Dualflex, HyPix'
_diffrn_measurement_method '\w scans'
_diffrn_orient_matrix_type 'CrysAlisPro convention (1999,Acta A55,543-557)'
_diffrn_orient_matrix_UB_11 -0.0964245
_diffrn_orient_matrix_UB_12 0.0266805
_diffrn_orient_matrix_UB_13 0.1267433
_diffrn_orient_matrix_UB_21 0.0675534
_diffrn_orient_matrix_UB_22 0.0559268
_diffrn_orient_matrix_UB_23 -0.0410466
_diffrn_orient_matrix_UB_31 -0.1977648
_diffrn_orient_matrix_UB_32 0.0060977
_diffrn_orient_matrix_UB_33 -0.1784593
_diffrn_radiation_monochromator mirror
_diffrn_radiation_probe x-ray
_diffrn_radiation_type 'Cu K\a'
_diffrn_radiation_wavelength 1.54184
_diffrn_reflns_av_R_equivalents 0.0272
_diffrn_reflns_av_unetI/netI 0.0306
_diffrn_reflns_Laue_measured_fraction_full 1
_diffrn_reflns_Laue_measured_fraction_max 1
_diffrn_reflns_limit_h_max 8
_diffrn_reflns_limit_h_min -8
_diffrn_reflns_limit_k_max 30
_diffrn_reflns_limit_k_min -30
_diffrn_reflns_limit_l_max 9
_diffrn_reflns_limit_l_min -9
_diffrn_reflns_number 24882
_diffrn_reflns_point_group_measured_fraction_full 1
_diffrn_reflns_point_group_measured_fraction_max 1
_diffrn_reflns_theta_full 67.684
_diffrn_reflns_theta_max 70.855
_diffrn_reflns_theta_min 3.574
_diffrn_source 'micro-focus sealed X-ray tube'
_diffrn_source_type 'PhotonJet (Cu) X-ray Source'
_exptl_absorpt_coefficient_mu 0.823
_exptl_absorpt_correction_T_max 1
_exptl_absorpt_correction_T_min 0.73189
_exptl_absorpt_correction_type multi-scan
_exptl_absorpt_process_details
;
        CrysAlisPro 1.171.41.112a (Rigaku Oxford Diffraction, 2021)
        Empirical absorption correction using spherical harmonics,
        implemented in SCALE3 ABSPACK scaling algorithm.
;
_exptl_crystal_colour yellow
_exptl_crystal_density_diffrn 1.439
_exptl_crystal_description block
_exptl_crystal_F_000 568
_exptl_crystal_size_max 0.193
_exptl_crystal_size_mid 0.148
_exptl_crystal_size_min 0.147
_refine_diff_density_max 0.252
_refine_diff_density_min -0.17
_refine_diff_density_rms 0.034
_refine_ls_extinction_coef 0.0042(4)
_refine_ls_extinction_expression Fc^*^=kFc[1+0.001xFc^2^\l^3^/sin(2\q)]^-1/4^
_refine_ls_extinction_method 'SHELXL-2018/3 (Sheldrick 2018)'
_refine_ls_goodness_of_fit_ref 1.052
_refine_ls_hydrogen_treatment refall
_refine_ls_matrix_type full
_refine_ls_number_parameters 238
_refine_ls_number_reflns 2399
_refine_ls_number_restraints 0
_refine_ls_restrained_S_all 1.052
_refine_ls_R_factor_all 0.0329
_refine_ls_R_factor_gt 0.032
_refine_ls_shift/su_max 0.001
_refine_ls_shift/su_mean 0
_refine_ls_structure_factor_coef Fsqd
_refine_ls_weighting_details 'w=1/[\s^2^(Fo^2^)+(0.0420P)^2^+0.4085P] where P=(Fo^2^+2Fc^2^)/3'
_refine_ls_weighting_scheme calc
_refine_ls_wR_factor_gt 0.0845
_refine_ls_wR_factor_ref 0.0851
_reflns_Friedel_coverage 0
_reflns_number_gt 2321
_reflns_number_total 2399
_reflns_threshold_expression 'I > 2\s(I)'
_cod_data_source_file d5cy01102g2.cif
_cod_data_source_block 21MA212_ER-390
_cod_database_code 1576132
_shelx_estimated_absorpt_t_min 0.857
_shelx_estimated_absorpt_t_max 0.889
_oxdiff_exptl_absorpt_empirical_details
;
        Empirical correction (ABSPACK) includes:
        - Absorption correction using spherical harmonics
        - Frame scaling
;
_oxdiff_exptl_absorpt_empirical_full_max 1.657
_oxdiff_exptl_absorpt_empirical_full_min 0.79
_shelx_shelxl_version_number 2018/3
_olex2_refinement_description
;
;

loop_
_symmetry_equiv_pos_as_xyz
'x, y, z'
'-x, y+1/2, -z+1/2'
'-x, -y, -z'
'x, -y-1/2, z-1/2'

loop_
_atom_site_label
_atom_site_type_symbol
_atom_site_fract_x
_atom_site_fract_y
_atom_site_fract_z
_atom_site_U_iso_or_equiv
_atom_site_adp_type
_atom_site_occupancy
_atom_site_site_symmetry_order
_atom_site_calc_flag
_atom_site_refinement_flags_posn
_atom_site_refinement_flags_adp
_atom_site_refinement_flags_occupancy
_atom_site_disorder_assembly
_atom_site_disorder_group
O2 O 0.34466(13) 0.60720(3) 0.15412(13) 0.0356(2) Uani 1 1 d . . . . .
O1 O 0.74798(15) 0.60235(4) 0.11876(13) 0.0452(3) Uani 1 1 d . . . . .
N1 N 1.03888(14) 0.55831(4) 0.70410(13) 0.0252(2) Uani 1 1 d . . . . .
N4 N 0.37829(14) 0.77538(4) 0.23847(13) 0.0259(2) Uani 1 1 d . . . . .
N2 N 0.78547(14) 0.59518(4) 0.44158(13) 0.0261(2) Uani 1 1 d . . . . .
N3 N 0.50796(14) 0.69103(4) 0.23261(14) 0.0279(2) Uani 1 1 d . . . . .
C1 C 0.97058(16) 0.57476(4) 0.51347(15) 0.0238(2) Uani 1 1 d . . . . .
C9 C 0.34943(16) 0.72017(4) 0.22536(15) 0.0250(2) Uani 1 1 d . . . . .
C8 C 0.49399(17) 0.63666(5) 0.20963(15) 0.0263(2) Uani 1 1 d . . . . .
C2 C 1.10990(17) 0.57010(4) 0.42510(17) 0.0275(3) Uani 1 1 d . . . . .
C10 C 0.16076(18) 0.70187(5) 0.21513(18) 0.0304(3) Uani 1 1 d . . . . .
C7 C 0.69579(17) 0.60982(4) 0.25339(16) 0.0272(3) Uani 1 1 d . . . . .
C3 C 1.29992(18) 0.55160(5) 0.52530(18) 0.0321(3) Uani 1 1 d . . . . .
C13 C 0.23373(19) 0.81023(5) 0.23779(18) 0.0329(3) Uani 1 1 d . . . . .
C5 C 1.22663(18) 0.53859(5) 0.80125(18) 0.0308(3) Uani 1 1 d . . . . .
C6 C 0.9064(2) 0.56196(6) 0.80843(18) 0.0326(3) Uani 1 1 d . . . . .
C14 C 0.57044(19) 0.79806(5) 0.2542(2) 0.0343(3) Uani 1 1 d . . . . .
C4 C 1.35935(18) 0.53490(5) 0.71690(19) 0.0352(3) Uani 1 1 d . . . . .
C12 C 0.05286(19) 0.79283(5) 0.22472(19) 0.0358(3) Uani 1 1 d . . . . .
C11 C 0.01719(18) 0.73710(5) 0.21658(18) 0.0326(3) Uani 1 1 d . . . . .
H2 H 1.066(2) 0.5809(6) 0.294(2) 0.031(3) Uiso 1 1 d . . . . .
H11 H -0.113(2) 0.7232(6) 0.212(2) 0.039(4) Uiso 1 1 d . . . . .
H3 H 1.394(2) 0.5502(6) 0.461(2) 0.037(4) Uiso 1 1 d . . . . .
H10 H 0.139(2) 0.6629(6) 0.207(2) 0.038(4) Uiso 1 1 d . . . . .
H12 H -0.046(2) 0.8196(7) 0.224(2) 0.047(4) Uiso 1 1 d . . . . .
H5 H 1.256(2) 0.5286(6) 0.933(2) 0.036(4) Uiso 1 1 d . . . . .
H4 H 1.491(3) 0.5208(7) 0.789(2) 0.054(5) Uiso 1 1 d . . . . .
H14A H 0.584(3) 0.7956(7) 0.134(3) 0.056(5) Uiso 1 1 d . . . . .
H6A H 0.980(3) 0.5584(8) 0.939(3) 0.080(6) Uiso 1 1 d . . . . .
H13 H 0.276(2) 0.8478(6) 0.252(2) 0.037(4) Uiso 1 1 d . . . . .
H14B H 0.678(3) 0.7772(7) 0.345(3) 0.057(5) Uiso 1 1 d . . . . .
H6B H 0.835(3) 0.5951(9) 0.780(3) 0.073(6) Uiso 1 1 d . . . . .
H14C H 0.581(3) 0.8359(8) 0.302(3) 0.067(5) Uiso 1 1 d . . . . .
H6C H 0.802(3) 0.5358(9) 0.761(3) 0.080(6) Uiso 1 1 d . . . . .

loop_
_atom_site_aniso_label
_atom_site_aniso_U_11
_atom_site_aniso_U_22
_atom_site_aniso_U_33
_atom_site_aniso_U_23
_atom_site_aniso_U_13
_atom_site_aniso_U_12
O2 0.0306(5) 0.0303(4) 0.0452(5) -0.0064(4) 0.0141(4) -0.0010(3)
O1 0.0438(6) 0.0664(7) 0.0294(5) 0.0091(4) 0.0187(4) 0.0234(5)
N1 0.0255(5) 0.0242(5) 0.0259(5) 0.0005(3) 0.0103(4) -0.0002(3)
N4 0.0253(5) 0.0257(5) 0.0263(5) 0.0002(4) 0.0098(4) 0.0018(4)
N2 0.0259(5) 0.0259(5) 0.0271(5) 0.0007(4) 0.0112(4) 0.0034(4)
N3 0.0246(5) 0.0273(5) 0.0306(5) 0.0007(4) 0.0098(4) 0.0036(4)
C1 0.0268(6) 0.0189(5) 0.0260(5) -0.0014(4) 0.0109(4) -0.0009(4)
C9 0.0266(6) 0.0262(5) 0.0209(5) 0.0016(4) 0.0080(4) 0.0035(4)
C8 0.0284(6) 0.0283(6) 0.0223(5) 0.0013(4) 0.0101(4) 0.0030(4)
C2 0.0301(6) 0.0251(5) 0.0295(6) 0.0008(4) 0.0143(5) 0.0013(4)
C10 0.0296(6) 0.0276(6) 0.0356(6) 0.0012(5) 0.0146(5) 0.0010(5)
C7 0.0295(6) 0.0249(5) 0.0284(6) 0.0002(4) 0.0128(5) 0.0027(4)
C3 0.0294(6) 0.0305(6) 0.0405(7) -0.0004(5) 0.0183(5) 0.0016(5)
C13 0.0355(7) 0.0266(6) 0.0385(6) 0.0015(5) 0.0165(5) 0.0056(5)
C5 0.0284(6) 0.0314(6) 0.0286(6) 0.0030(5) 0.0071(5) 0.0016(5)
C6 0.0327(6) 0.0401(7) 0.0288(6) 0.0038(5) 0.0162(5) 0.0029(5)
C14 0.0298(6) 0.0310(6) 0.0434(7) -0.0033(5) 0.0160(6) -0.0030(5)
C4 0.0254(6) 0.0377(7) 0.0395(7) 0.0035(5) 0.0098(5) 0.0052(5)
C12 0.0329(6) 0.0336(6) 0.0447(7) 0.0029(5) 0.0196(6) 0.0093(5)
C11 0.0281(6) 0.0368(7) 0.0350(6) 0.0021(5) 0.0148(5) 0.0026(5)

loop_
_atom_type_symbol
_atom_type_description
_atom_type_scat_dispersion_real
_atom_type_scat_dispersion_imag
_atom_type_scat_source
C C 0.0181 0.0091 'International Tables Vol C Tables 4.2.6.8 and 6.1.1.4'
H H 0 0 'International Tables Vol C Tables 4.2.6.8 and 6.1.1.4'
N N 0.0311 0.018 'International Tables Vol C Tables 4.2.6.8 and 6.1.1.4'
O O 0.0492 0.0322 'International Tables Vol C Tables 4.2.6.8 and 6.1.1.4'

loop_
_exptl_crystal_face_index_h
_exptl_crystal_face_index_k
_exptl_crystal_face_index_l
_exptl_crystal_face_perp_dist
0 0 1 0.0738
0 0 -1 0.0857
-1 1 0 0.0902
1 -1 0 0.0969
-1 1 1 0.076
0 1 1 0.0863
0 -1 -1 0.0811
1 0 1 0.0944
-1 0 -1 0.0983
-1 1 -1 0.1035
1 -1 1 0.0962
0 1 0 0.0985
0 -1 0 0.0483
1 1 1 0.0918
-1 -1 -1 0.0936
1 1 0 0.0979
-1 -1 0 0.1071
-3 -9 4 0.0814
2 9 -4 0.095
4 8 -2 0.0964
0 1 -1 0.0989
1 1 -1 0.0739
1 0 0 0.0902
-1 -1 1 0.0813
1 0 -1 0.0685
-1 0 1 0.0797
1 -12 -3 0.0515

loop_
_geom_angle_atom_site_label_1
_geom_angle_atom_site_label_2
_geom_angle_atom_site_label_3
_geom_angle
_geom_angle_site_symmetry_1
_geom_angle_site_symmetry_3
_geom_angle_publ_flag
C1 N1 C6 119.67(9) . . ?
C5 N1 C1 122.42(10) . . ?
C5 N1 C6 117.91(10) . . ?
C9 N4 C14 119.82(10) . . ?
C13 N4 C9 122.09(10) . . ?
C13 N4 C14 118.08(10) . . ?
C1 N2 C7 121.06(10) . . ?
C9 N3 C8 120.47(10) . . ?
N1 C1 C2 115.62(10) . . ?
N2 C1 N1 114.98(10) . . ?
N2 C1 C2 129.32(10) . . ?
N4 C9 C10 115.86(10) . . ?
N3 C9 N4 115.06(10) . . ?
N3 C9 C10 129.01(10) . . ?
O2 C8 N3 129.76(11) . . ?
O2 C8 C7 117.44(10) . . ?
N3 C8 C7 112.76(10) . . ?
C1 C2 H2 117.0(8) . . ?
C3 C2 C1 121.57(11) . . ?
C3 C2 H2 121.4(8) . . ?
C9 C10 H10 116.9(9) . . ?
C11 C10 C9 121.67(11) . . ?
C11 C10 H10 121.5(9) . . ?
O1 C7 N2 130.11(11) . . ?
O1 C7 C8 118.27(10) . . ?
N2 C7 C8 111.52(9) . . ?
C2 C3 C4 120.13(11) . . ?
C2 C3 H3 119.5(9) . . ?
C4 C3 H3 120.4(9) . . ?
N4 C13 H13 113.3(9) . . ?
C12 C13 N4 122.01(11) . . ?
C12 C13 H13 124.6(9) . . ?
N1 C5 H5 114.4(9) . . ?
C4 C5 N1 121.64(11) . . ?
C4 C5 H5 124.0(9) . . ?
N1 C6 H6A 110.0(14) . . ?
N1 C6 H6B 110.5(12) . . ?
N1 C6 H6C 110.8(13) . . ?
H6A C6 H6B 111.0(17) . . ?
H6A C6 H6C 112.1(18) . . ?
H6B C6 H6C 102.2(17) . . ?
N4 C14 H14A 110.7(11) . . ?
N4 C14 H14B 109.6(11) . . ?
N4 C14 H14C 108.7(11) . . ?
H14A C14 H14B 106.2(15) . . ?
H14A C14 H14C 112.6(15) . . ?
H14B C14 H14C 109.0(16) . . ?
C3 C4 H4 121.9(10) . . ?
C5 C4 C3 118.59(11) . . ?
C5 C4 H4 119.5(10) . . ?
C13 C12 C11 118.38(11) . . ?
C13 C12 H12 118.7(10) . . ?
C11 C12 H12 122.9(10) . . ?
C10 C11 C12 119.95(11) . . ?
C10 C11 H11 120.1(9) . . ?
C12 C11 H11 120.0(9) . . ?

loop_
_geom_bond_atom_site_label_1
_geom_bond_atom_site_label_2
_geom_bond_distance
_geom_bond_site_symmetry_2
_geom_bond_publ_flag
O2 C8 1.2371(14) . ?
O1 C7 1.2302(14) . ?
N1 C1 1.3822(14) . ?
N1 C5 1.3615(15) . ?
N1 C6 1.4698(15) . ?
N4 C9 1.3794(14) . ?
N4 C13 1.3599(15) . ?
N4 C14 1.4694(15) . ?
N2 C1 1.3382(15) . ?
N2 C7 1.3546(15) . ?
N3 C9 1.3447(14) . ?
N3 C8 1.3548(15) . ?
C1 C2 1.4225(16) . ?
C9 C10 1.4208(16) . ?
C8 C7 1.5262(15) . ?
C2 C3 1.3676(17) . ?
C2 H2 0.948(15) . ?
C10 C11 1.3653(17) . ?
C10 H10 0.975(15) . ?
C3 C4 1.3953(18) . ?
C3 H3 0.980(15) . ?
C13 C12 1.3531(19) . ?
C13 H13 0.970(15) . ?
C5 C4 1.3547(18) . ?
C5 H5 0.958(15) . ?
C6 H6A 0.92(2) . ?
C6 H6B 0.95(2) . ?
C6 H6C 0.96(2) . ?
C14 H14A 0.949(19) . ?
C14 H14B 0.959(19) . ?
C14 H14C 1.00(2) . ?
C4 H4 0.959(18) . ?
C12 C11 1.3996(18) . ?
C12 H12 0.979(17) . ?
C11 H11 0.998(16) . ?

loop_
_geom_hbond_atom_site_label_D
_geom_hbond_atom_site_label_H
_geom_hbond_atom_site_label_A
_geom_hbond_distance_DH
_geom_hbond_distance_HA
_geom_hbond_distance_DA
_geom_hbond_angle_DHA
_geom_hbond_site_symmetry_A
_geom_hbond_publ_flag
C2 H2 O1 0.948(15) 2.230(14) 2.8465(15) 121.9(11) . yes
C10 H10 O2 0.975(15) 2.190(15) 2.8251(15) 121.6(11) . yes
C5 H5 O2 0.958(15) 2.475(14) 2.9795(15) 112.8(10) 1_656 yes

loop_
_geom_torsion_atom_site_label_1
_geom_torsion_atom_site_label_2
_geom_torsion_atom_site_label_3
_geom_torsion_atom_site_label_4
_geom_torsion
_geom_torsion_site_symmetry_1
_geom_torsion_site_symmetry_2
_geom_torsion_site_symmetry_3
_geom_torsion_site_symmetry_4
_geom_torsion_publ_flag
O2 C8 C7 O1 85.04(14) . . . . ?
O2 C8 C7 N2 -91.58(12) . . . . ?
N1 C1 C2 C3 -1.37(16) . . . . ?
N1 C5 C4 C3 -0.34(19) . . . . ?
N4 C9 C10 C11 0.55(16) . . . . ?
N4 C13 C12 C11 1.61(19) . . . . ?
N2 C1 C2 C3 175.12(11) . . . . ?
N3 C9 C10 C11 177.31(11) . . . . ?
N3 C8 C7 O1 -92.77(13) . . . . ?
N3 C8 C7 N2 90.61(12) . . . . ?
C1 N1 C5 C4 1.25(18) . . . . ?
C1 N2 C7 O1 9.1(2) . . . . ?
C1 N2 C7 C8 -174.80(9) . . . . ?
C1 C2 C3 C4 2.29(18) . . . . ?
C9 N4 C13 C12 0.18(18) . . . . ?
C9 N3 C8 O2 11.47(18) . . . . ?
C9 N3 C8 C7 -171.05(9) . . . . ?
C9 C10 C11 C12 1.20(19) . . . . ?
C8 N3 C9 N4 -176.07(10) . . . . ?
C8 N3 C9 C10 7.15(17) . . . . ?
C2 C3 C4 C5 -1.40(19) . . . . ?
C7 N2 C1 N1 -175.99(9) . . . . ?
C7 N2 C1 C2 7.50(18) . . . . ?
C13 N4 C9 N3 -178.47(10) . . . . ?
C13 N4 C9 C10 -1.25(15) . . . . ?
C13 C12 C11 C10 -2.26(19) . . . . ?
C5 N1 C1 N2 -177.39(10) . . . . ?
C5 N1 C1 C2 -0.39(15) . . . . ?
C6 N1 C1 N2 2.53(14) . . . . ?
C6 N1 C1 C2 179.54(10) . . . . ?
C6 N1 C5 C4 -178.68(12) . . . . ?
C14 N4 C9 N3 1.38(15) . . . . ?
C14 N4 C9 C10 178.60(10) . . . . ?
C14 N4 C13 C12 -179.67(12) . . . . ?

loop_
_exptl_oxdiff_crystal_face_indexfrac_h
_exptl_oxdiff_crystal_face_indexfrac_k
_exptl_oxdiff_crystal_face_indexfrac_l
_exptl_oxdiff_crystal_face_x
_exptl_oxdiff_crystal_face_y
_exptl_oxdiff_crystal_face_z
0.0001 0.0058 0.9999 0.1269 -0.0407 -0.1784
-0.0001 -0.0058 -0.9999 -0.1269 0.0407 0.1784
-0.9994 1.0011 0.0001 0.1231 -0.0115 0.2037
0.9994 -1.0011 -0.0001 -0.1231 0.0115 -0.2037
-0.9993 1.0069 1 0.25 -0.0522 0.0253
0.001 1.0056 0.9999 0.1535 0.0153 -0.1725
-0.001 -1.0056 -0.9999 -0.1535 -0.0153 0.1725
1.0004 0.0045 0.9999 0.0304 0.0268 -0.3762
-1.0004 -0.0045 -0.9999 -0.0304 -0.0268 0.3762
-0.9995 0.9953 -0.9999 -0.0038 0.0292 0.3822
0.9995 -0.9953 0.9999 0.0038 -0.0292 -0.3822
0.0009 0.9998 0 0.0266 0.056 0.0059
-0.0009 -0.9998 0 -0.0266 -0.056 -0.0059
1.0012 1.0043 0.9998 0.057 0.0828 -0.3703
-1.0012 -1.0043 -0.9998 -0.057 -0.0828 0.3703
1.0012 0.9985 -0.0001 -0.0699 0.1235 -0.1919
-1.0012 -0.9985 0.0001 0.0699 -0.1235 0.1919
-3.1423 -8.7897 3.5728 0.5213 -0.8505 -0.0698
1.914 8.5407 -4.1239 -0.4794 0.7762 0.4095
4.0938 7.6821 -2.3512 -0.4878 0.8027 -0.3432
0.0008 0.9939 -0.9999 -0.1003 0.0967 0.1843
1.0011 0.9926 -1 -0.1968 0.1642 -0.0135
1.0003 -0.0013 -0.0001 -0.0965 0.0675 -0.1978
-1.0011 -0.9926 1 0.1968 -0.1642 0.0135
1.0002 -0.0071 -1 -0.2234 0.1082 -0.0194
-1.0002 0.0071 1 0.2234 -0.1082 0.0194
1.4016 -11.6414 -3.3671 -0.8725 -0.4182 0.2527
